data_4021939
loop_
_publ_author_name
'Chuang-Chuang Li'
'Cui-Hua Wang'
'Bo Liang'
'Xin-Hao Zhang'
'Lu-Jiang Deng'
'Shuang Liang'
'Jia-Hua Chen'
'Yun-Dong Wu'
'Zhen Yang'

_publ_section_title
;
 Synthetic Study of 1,3-Butadiene-Based IMDA Approach to Construct
 a [5-7-6] Tricyclic Core and Its Application to the Total Synthesis
 of C8-epi-Guanacastepene O
;
_journal_name_full 'Journal of Organic Chemistry'
_journal_page_first 6892
_journal_page_last 6897
_journal_paper_doi 10.1021/jo060996h
_journal_volume 71
_journal_year 2006
_chemical_formula_sum 'C18 H20 O4'
_chemical_formula_weight 300.34
_chemical_name_systematic
;
  ?
;
_space_group_IT_number 14
_symmetry_cell_setting monoclinic
_symmetry_space_group_name_Hall '-P 2yn'
_symmetry_space_group_name_H-M 'P 1 21/n 1'
_atom_sites_solution_hydrogens geom
_atom_sites_solution_primary direct
_atom_sites_solution_secondary difmap
_audit_creation_method SHELXL-97
_cell_angle_alpha 90.00
_cell_angle_beta 99.99(3)
_cell_angle_gamma 90.00
_cell_formula_units_Z 4
_cell_length_a 10.019(2)
_cell_length_b 9.0397(18)
_cell_length_c 17.986(4)
_cell_measurement_reflns_used 12916
_cell_measurement_temperature 293(2)
_cell_measurement_theta_max 27.48
_cell_measurement_theta_min 2.30
_cell_volume 1604.3(6)
_computing_cell_refinement Rapid-AUTO
_computing_data_collection 'Rapid-AUTO (Rigaku,2000)'
_computing_data_reduction 'CrystalStructure (Rigaku/MSC,2000)'
_computing_molecular_graphics 'Siemens SHELXTL V4.2,(Sheldrick,1990)'
_computing_publication_material SHELXL-97,(Sheldrick,1997)
_computing_structure_refinement SHELXL-97,(Sheldrick,1997)
_computing_structure_solution SHELXS-97,(Sheldrick,1997)
_diffrn_ambient_temperature 293(2)
_diffrn_detector_area_resol_mean 10.00
_diffrn_measured_fraction_theta_full 0.996
_diffrn_measured_fraction_theta_max 0.996
_diffrn_measurement_device_type 'Rigaku RAXIS RAPID IP'
_diffrn_measurement_method \W
_diffrn_radiation_monochromator graphite
_diffrn_radiation_source 'fine-focus sealed tube'
_diffrn_radiation_type MoK\a
_diffrn_radiation_wavelength 0.71073
_diffrn_reflns_av_R_equivalents 0.0325
_diffrn_reflns_av_sigmaI/netI 0.0547
_diffrn_reflns_limit_h_max 13
_diffrn_reflns_limit_h_min -13
_diffrn_reflns_limit_k_max 11
_diffrn_reflns_limit_k_min -11
_diffrn_reflns_limit_l_max 23
_diffrn_reflns_limit_l_min -23
_diffrn_reflns_number 12916
_diffrn_reflns_theta_full 27.48
_diffrn_reflns_theta_max 27.48
_diffrn_reflns_theta_min 2.30
_diffrn_standards_decay_% 0
_diffrn_standards_interval_count 0
_diffrn_standards_interval_time 0
_diffrn_standards_number 0
_exptl_absorpt_coefficient_mu 0.087
_exptl_absorpt_correction_T_max 0.983
_exptl_absorpt_correction_T_min 0.957
_exptl_absorpt_correction_type empirical
_exptl_absorpt_process_details
;
                                   HIGASHI, T. (1995). Abscor-Empirical
                                   Absorption Correction based on Fourier
                                   Series Approximation.
                                   Rigaku Corporation,Tokyo,Japan.
;
_exptl_crystal_colour colourless
_exptl_crystal_density_diffrn 1.244
_exptl_crystal_density_method 'not measured'
_exptl_crystal_description block
_exptl_crystal_F_000 640
_exptl_crystal_size_max 0.50
_exptl_crystal_size_mid 0.30
_exptl_crystal_size_min 0.20
_refine_diff_density_max 0.262
_refine_diff_density_min -0.205
_refine_diff_density_rms 0.036
_refine_ls_extinction_coef 0.027(2)
_refine_ls_extinction_expression Fc^*^=kFc[1+0.001xFc^2^\l^3^/sin(2\q)]^-1/4^
_refine_ls_extinction_method SHELXL
_refine_ls_goodness_of_fit_ref 0.994
_refine_ls_hydrogen_treatment constr
_refine_ls_matrix_type full
_refine_ls_number_parameters 200
_refine_ls_number_reflns 3662
_refine_ls_number_restraints 0
_refine_ls_restrained_S_all 0.994
_refine_ls_R_factor_all 0.0871
_refine_ls_R_factor_gt 0.0430
_refine_ls_shift/su_max 0.000
_refine_ls_shift/su_mean 0.000
_refine_ls_structure_factor_coef Fsqd
_refine_ls_weighting_details 'calc w=1/[\s^2^(Fo^2^)+(0.0450P)^2^+0.0000P] where P=(Fo^2^+2Fc^2^)/3'
_refine_ls_weighting_scheme calc
_refine_ls_wR_factor_gt 0.0992
_refine_ls_wR_factor_ref 0.1063
_reflns_number_gt 1890
_reflns_number_total 3662
_reflns_threshold_expression >2sigma(I)
_cod_data_source_file jo060996hsi20060518_030801.cif
_cod_original_sg_symbol_H-M 'P 21/n'
_cod_database_code 4021939

loop_
_symmetry_equiv_pos_as_xyz
'x, y, z'
'-x+1/2, y+1/2, -z+1/2'
'-x, -y, -z'
'x-1/2, -y-1/2, z-1/2'

loop_
_atom_site_label
_atom_site_type_symbol
_atom_site_fract_x
_atom_site_fract_y
_atom_site_fract_z
_atom_site_U_iso_or_equiv
_atom_site_adp_type
_atom_site_occupancy
_atom_site_symmetry_multiplicity
_atom_site_calc_flag
_atom_site_refinement_flags
O1 O 0.30868(11) 0.45925(13) 0.20796(6) 0.0573(3) Uani 1 1 d .
O2 O -0.04645(11) 0.66817(13) 0.04146(6) 0.0614(4) Uani 1 1 d .
O3 O -0.01091(14) 0.63668(16) 0.30397(7) 0.0844(5) Uani 1 1 d .
O4 O -0.04046(12) 0.77444(14) 0.19864(7) 0.0634(4) Uani 1 1 d .
C1 C 0.12796(14) 0.57229(16) 0.13454(8) 0.0412(4) Uani 1 1 d .
C2 C 0.10453(16) 0.57236(18) 0.20558(8) 0.0475(4) Uani 1 1 d .
C3 C 0.19181(18) 0.4452(2) 0.24474(9) 0.0601(5) Uani 1 1 d .
H3 H 0.2104 0.4485 0.3000 0.072 Uiso 1 1 calc R
C4 C 0.1321(2) 0.3014(2) 0.21010(11) 0.0681(6) Uani 1 1 d .
H4 H 0.0883 0.2284 0.2333 0.082 Uiso 1 1 calc R
C5 C 0.15541(17) 0.30193(18) 0.14012(11) 0.0585(5) Uani 1 1 d .
H5 H 0.1301 0.2299 0.1034 0.070 Uiso 1 1 calc R
C6 C 0.23271(16) 0.44535(17) 0.13166(8) 0.0450(4) Uani 1 1 d .
C7 C 0.32545(16) 0.45267(18) 0.07413(9) 0.0507(4) Uani 1 1 d .
H7A H 0.2749 0.4233 0.0254 0.061 Uiso 1 1 calc R
H7B H 0.3983 0.3819 0.0880 0.061 Uiso 1 1 calc R
C8 C 0.38717(16) 0.60512(18) 0.06635(10) 0.0528(5) Uani 1 1 d .
H8A H 0.4711 0.5917 0.0472 0.063 Uiso 1 1 calc R
H8B H 0.4105 0.6477 0.1164 0.063 Uiso 1 1 calc R
C9 C 0.30023(17) 0.71785(18) 0.01560(9) 0.0517(4) Uani 1 1 d .
C10 C 0.3779(2) 0.8670(2) 0.01453(12) 0.0758(6) Uani 1 1 d .
H10A H 0.4506 0.8730 0.0577 0.091 Uiso 1 1 calc R
H10B H 0.4169 0.8744 -0.0311 0.091 Uiso 1 1 calc R
C11 C 0.2762(2) 0.9916(2) 0.01730(13) 0.0808(6) Uani 1 1 d .
H11A H 0.3142 1.0684 0.0523 0.097 Uiso 1 1 calc R
H11B H 0.2477 1.0350 -0.0322 0.097 Uiso 1 1 calc R
C12 C 0.16071(18) 0.91531(19) 0.04392(10) 0.0602(5) Uani 1 1 d .
H12 H 0.0882 0.9651 0.0585 0.072 Uiso 1 1 calc R
C13 C 0.17263(15) 0.76918(18) 0.04460(8) 0.0446(4) Uani 1 1 d .
C14 C 0.07329(15) 0.66921(16) 0.06989(8) 0.0410(4) Uani 1 1 d .
C15 C 0.2567(2) 0.6575(2) -0.06481(9) 0.0702(6) Uani 1 1 d .
H15A H 0.2024 0.7300 -0.0952 0.105 Uiso 1 1 calc R
H15B H 0.2048 0.5687 -0.0631 0.105 Uiso 1 1 calc R
H15C H 0.3357 0.6361 -0.0864 0.105 Uiso 1 1 calc R
C16 C 0.01245(17) 0.6623(2) 0.24170(10) 0.0559(5) Uani 1 1 d .
C17 C -0.1386(2) 0.8684(3) 0.22599(13) 0.0896(7) Uani 1 1 d .
H17A H -0.1330 0.9677 0.2063 0.107 Uiso 1 1 calc R
H17B H -0.1178 0.8735 0.2806 0.107 Uiso 1 1 calc R
C18 C -0.2750(3) 0.8118(4) 0.20294(18) 0.1444(12) Uani 1 1 d .
H18A H -0.3381 0.8754 0.2220 0.217 Uiso 1 1 calc R
H18B H -0.2808 0.7139 0.2228 0.217 Uiso 1 1 calc R
H18C H -0.2964 0.8088 0.1488 0.217 Uiso 1 1 calc R

loop_
_atom_site_aniso_label
_atom_site_aniso_U_11
_atom_site_aniso_U_22
_atom_site_aniso_U_33
_atom_site_aniso_U_23
_atom_site_aniso_U_13
_atom_site_aniso_U_12
O1 0.0496(7) 0.0712(8) 0.0472(7) 0.0004(6) -0.0019(5) 0.0096(6)
O2 0.0404(7) 0.0780(9) 0.0618(8) 0.0103(6) -0.0021(5) -0.0026(6)
O3 0.0918(10) 0.1091(12) 0.0613(9) 0.0069(8) 0.0384(8) 0.0058(9)
O4 0.0614(8) 0.0714(8) 0.0583(8) -0.0077(7) 0.0132(6) 0.0159(7)
C1 0.0357(8) 0.0413(9) 0.0459(10) -0.0013(7) 0.0048(7) -0.0026(7)
C2 0.0466(10) 0.0540(10) 0.0419(9) 0.0009(8) 0.0079(7) 0.0008(8)
C3 0.0632(12) 0.0740(13) 0.0427(10) 0.0079(9) 0.0079(9) 0.0067(10)
C4 0.0786(14) 0.0573(12) 0.0705(13) 0.0207(10) 0.0185(11) 0.0047(11)
C5 0.0640(12) 0.0444(11) 0.0659(12) 0.0024(9) 0.0076(9) 0.0044(9)
C6 0.0430(9) 0.0465(10) 0.0433(9) 0.0002(8) 0.0012(7) 0.0051(8)
C7 0.0450(9) 0.0528(10) 0.0545(10) -0.0062(8) 0.0097(8) 0.0080(8)
C8 0.0384(9) 0.0601(11) 0.0623(11) -0.0108(9) 0.0150(8) -0.0013(8)
C9 0.0478(10) 0.0526(10) 0.0583(11) -0.0027(8) 0.0191(8) -0.0063(8)
C10 0.0695(13) 0.0593(12) 0.1052(16) 0.0026(11) 0.0331(12) -0.0128(11)
C11 0.0866(15) 0.0563(12) 0.1035(17) 0.0099(11) 0.0278(13) -0.0119(12)
C12 0.0592(12) 0.0504(12) 0.0729(13) 0.0052(9) 0.0165(10) 0.0020(9)
C13 0.0425(9) 0.0460(10) 0.0446(9) 0.0022(7) 0.0061(7) -0.0020(8)
C14 0.0381(9) 0.0456(10) 0.0391(9) -0.0057(7) 0.0061(7) 0.0015(8)
C15 0.0787(14) 0.0811(14) 0.0550(12) 0.0012(10) 0.0237(10) -0.0001(11)
C16 0.0506(11) 0.0688(12) 0.0496(11) -0.0049(10) 0.0124(9) -0.0070(10)
C17 0.0779(16) 0.1014(17) 0.0951(16) -0.0228(13) 0.0310(13) 0.0258(14)
C18 0.0734(17) 0.182(3) 0.181(3) -0.002(2) 0.0292(18) 0.028(2)

loop_
_atom_type_symbol
_atom_type_description
_atom_type_scat_dispersion_real
_atom_type_scat_dispersion_imag
_atom_type_scat_source
C C 0.0033 0.0016 'International Tables Vol C Tables 4.2.6.8 and 6.1.1.4'
H H 0.0000 0.0000 'International Tables Vol C Tables 4.2.6.8 and 6.1.1.4'
O O 0.0106 0.0060 'International Tables Vol C Tables 4.2.6.8 and 6.1.1.4'

loop_
_geom_angle_atom_site_label_1
_geom_angle_atom_site_label_2
_geom_angle_atom_site_label_3
_geom_angle
C3 O1 C6 95.23(12)
C16 O4 C17 118.35(15)
C2 C1 C14 130.25(14)
C2 C1 C6 105.19(13)
C14 C1 C6 124.54(13)
C1 C2 C16 130.72(16)
C1 C2 C3 104.87(14)
C16 C2 C3 124.32(14)
O1 C3 C4 100.39(14)
O1 C3 C2 99.54(12)
C4 C3 C2 107.42(14)
O1 C3 H3 115.8
C4 C3 H3 115.8
C2 C3 H3 115.8
C5 C4 C3 105.39(16)
C5 C4 H4 127.3
C3 C4 H4 127.3
C4 C5 C6 105.93(16)
C4 C5 H5 127.0
C6 C5 H5 127.0
O1 C6 C7 111.09(13)
O1 C6 C5 99.80(12)
C7 C6 C5 119.21(13)
O1 C6 C1 98.62(11)
C7 C6 C1 119.22(13)
C5 C6 C1 105.33(12)
C6 C7 C8 114.22(13)
C6 C7 H7A 108.7
C8 C7 H7A 108.7
C6 C7 H7B 108.7
C8 C7 H7B 108.7
H7A C7 H7B 107.6
C7 C8 C9 117.18(13)
C7 C8 H8A 108.0
C9 C8 H8A 108.0
C7 C8 H8B 108.0
C9 C8 H8B 108.0
H8A C8 H8B 107.2
C8 C9 C13 114.78(13)
C8 C9 C15 111.30(14)
C13 C9 C15 108.08(14)
C8 C9 C10 110.40(14)
C13 C9 C10 100.96(13)
C15 C9 C10 110.88(14)
C11 C10 C9 107.46(14)
C11 C10 H10A 110.2
C9 C10 H10A 110.2
C11 C10 H10B 110.2
C9 C10 H10B 110.2
H10A C10 H10B 108.5
C12 C11 C10 103.22(14)
C12 C11 H11A 111.1
C10 C11 H11A 111.1
C12 C11 H11B 111.1
C10 C11 H11B 111.1
H11A C11 H11B 109.1
C13 C12 C11 112.88(16)
C13 C12 H12 123.6
C11 C12 H12 123.6
C12 C13 C14 123.31(15)
C12 C13 C9 112.16(14)
C14 C13 C9 124.53(14)
O2 C14 C1 121.79(14)
O2 C14 C13 122.90(14)
C1 C14 C13 115.28(13)
C9 C15 H15A 109.5
C9 C15 H15B 109.5
H15A C15 H15B 109.5
C9 C15 H15C 109.5
H15A C15 H15C 109.5
H15B C15 H15C 109.5
O3 C16 O4 124.48(17)
O3 C16 C2 122.97(18)
O4 C16 C2 112.55(15)
O4 C17 C18 111.0(2)
O4 C17 H17A 109.4
C18 C17 H17A 109.4
O4 C17 H17B 109.4
C18 C17 H17B 109.4
H17A C17 H17B 108.0
C17 C18 H18A 109.5
C17 C18 H18B 109.5
H18A C18 H18B 109.5
C17 C18 H18C 109.5
H18A C18 H18C 109.5
H18B C18 H18C 109.5

loop_
_geom_bond_atom_site_label_1
_geom_bond_atom_site_label_2
_geom_bond_distance
O1 C3 1.4470(19)
O1 C6 1.4546(18)
O2 C14 1.2198(17)
O3 C16 1.2059(19)
O4 C16 1.329(2)
O4 C17 1.449(2)
C1 C2 1.339(2)
C1 C14 1.483(2)
C1 C6 1.562(2)
C2 C16 1.464(2)
C2 C3 1.539(2)
C3 C4 1.519(3)
C3 H3 0.9800
C4 C5 1.319(2)
C4 H4 0.9300
C5 C6 1.531(2)
C5 H5 0.9300
C6 C7 1.507(2)
C7 C8 1.527(2)
C7 H7A 0.9700
C7 H7B 0.9700
C8 C9 1.534(2)
C8 H8A 0.9700
C8 H8B 0.9700
C9 C13 1.534(2)
C9 C15 1.536(2)
C9 C10 1.558(2)
C10 C11 1.526(3)
C10 H10A 0.9700
C10 H10B 0.9700
C11 C12 1.495(2)
C11 H11A 0.9700
C11 H11B 0.9700
C12 C13 1.326(2)
C12 H12 0.9300
C13 C14 1.473(2)
C15 H15A 0.9600
C15 H15B 0.9600
C15 H15C 0.9600
C17 C18 1.451(3)
C17 H17A 0.9700
C17 H17B 0.9700
C18 H18A 0.9600
C18 H18B 0.9600
C18 H18C 0.9600

loop_
_geom_torsion_atom_site_label_1
_geom_torsion_atom_site_label_2
_geom_torsion_atom_site_label_3
_geom_torsion_atom_site_label_4
_geom_torsion
C14 C1 C2 C16 3.6(3)
C6 C1 C2 C16 -177.56(16)
C14 C1 C2 C3 -179.86(15)
C6 C1 C2 C3 -1.06(16)
C6 O1 C3 C4 53.56(14)
C6 O1 C3 C2 -56.28(13)
C1 C2 C3 O1 36.24(16)
C16 C2 C3 O1 -146.97(15)
C1 C2 C3 C4 -67.91(17)
C16 C2 C3 C4 108.88(18)
O1 C3 C4 C5 -35.11(17)
C2 C3 C4 C5 68.42(18)
C3 C4 C5 C6 1.16(18)
C3 O1 C6 C7 -179.08(13)
C3 O1 C6 C5 -52.40(13)
C3 O1 C6 C1 54.92(13)
C4 C5 C6 O1 32.86(16)
C4 C5 C6 C7 153.86(15)
C4 C5 C6 C1 -68.98(16)
C2 C1 C6 O1 -34.10(15)
C14 C1 C6 O1 144.79(14)
C2 C1 C6 C7 -154.22(14)
C14 C1 C6 C7 24.7(2)
C2 C1 C6 C5 68.62(15)
C14 C1 C6 C5 -112.49(16)
O1 C6 C7 C8 -69.85(17)
C5 C6 C7 C8 175.01(14)
C1 C6 C7 C8 43.72(19)
C6 C7 C8 C9 -82.65(17)
C7 C8 C9 C13 66.33(18)
C7 C8 C9 C15 -56.82(18)
C7 C8 C9 C10 179.60(14)
C8 C9 C10 C11 -139.49(16)
C13 C9 C10 C11 -17.66(18)
C15 C9 C10 C11 96.69(18)
C9 C10 C11 C12 17.2(2)
C10 C11 C12 C13 -9.9(2)
C11 C12 C13 C14 178.83(16)
C11 C12 C13 C9 -1.6(2)
C8 C9 C13 C12 130.84(15)
C15 C9 C13 C12 -104.30(16)
C10 C9 C13 C12 12.13(18)
C8 C9 C13 C14 -49.6(2)
C15 C9 C13 C14 75.22(18)
C10 C9 C13 C14 -168.35(15)
C2 C1 C14 O2 -66.1(2)
C6 C1 C14 O2 115.31(17)
C2 C1 C14 C13 111.97(19)
C6 C1 C14 C13 -66.63(18)
C12 C13 C14 O2 57.7(2)
C9 C13 C14 O2 -121.78(17)
C12 C13 C14 C1 -120.34(17)
C9 C13 C14 C1 60.19(19)
C17 O4 C16 O3 -3.5(3)
C17 O4 C16 C2 177.05(15)
C1 C2 C16 O3 169.88(18)
C3 C2 C16 O3 -6.0(3)
C1 C2 C16 O4 -10.6(3)
C3 C2 C16 O4 173.46(14)
C16 O4 C17 C18 -89.2(2)
